data_4511507
loop_
_publ_author_name
'Zhai, Quan-Guo'
'Wu, Xiao-Yuan'
'Chen, Shu-Mei'
'Lu, Can-Zhong'
'Yang, Wen-Bin'

_publ_section_title
;
 Construction of Cd/Zn(II)-1,2,4-Triazolate Coordination Complexes via
 Changing Substituents and Anions
;
_journal_issue 9
_journal_name_full 'Crystal Growth &amp; Design'
_journal_page_first 2126
_journal_paper_doi 10.1021/cg060359k
_journal_volume 6
_journal_year 2006
_chemical_formula_moiety 'C2 H4 Cd I N5'
_chemical_formula_sum 'C2 H4 Cd I N5'
_chemical_formula_weight 337.40
_chemical_name_systematic
; 
 ? 
;
_space_group_IT_number 14
_symmetry_cell_setting monoclinic
_symmetry_space_group_name_Hall '-P 2ybc'
_symmetry_space_group_name_H-M 'P 1 21/c 1'
_atom_sites_solution_hydrogens geom
_atom_sites_solution_primary direct
_atom_sites_solution_secondary difmap
_audit_creation_method SHELXL-97
_cell_angle_alpha 90.00
_cell_angle_beta 108.277(7)
_cell_angle_gamma 90.00
_cell_formula_units_Z 4
_cell_length_a 7.1139(14)
_cell_length_b 9.9556(11)
_cell_length_c 10.7313(18)
_cell_measurement_reflns_used 1532
_cell_measurement_temperature 293(2)
_cell_measurement_theta_max 27.4835
_cell_measurement_theta_min 3.4124
_cell_volume 721.7(2)
_computing_cell_refinement SAINT
_computing_data_collection SMART
_computing_data_reduction SAINT
_computing_structure_refinement 'SHELXL-97 (Sheldrick, 1997)'
_computing_structure_solution 'SHELXS-97 (Sheldrick, 1990)'
_diffrn_ambient_temperature 293(2)
_diffrn_detector_area_resol_mean 14.6306
_diffrn_measured_fraction_theta_full 0.999
_diffrn_measured_fraction_theta_max 0.999
_diffrn_measurement_device_type 'SMART CCD'
_diffrn_measurement_method dtprofit.ref
_diffrn_radiation_monochromator graphite
_diffrn_radiation_source 'fine-focus sealed tube'
_diffrn_radiation_type MoK\a
_diffrn_radiation_wavelength 0.71073
_diffrn_reflns_av_R_equivalents 0.0314
_diffrn_reflns_av_sigmaI/netI 0.0285
_diffrn_reflns_limit_h_max 8
_diffrn_reflns_limit_h_min -9
_diffrn_reflns_limit_k_max 12
_diffrn_reflns_limit_k_min -12
_diffrn_reflns_limit_l_max 12
_diffrn_reflns_limit_l_min -13
_diffrn_reflns_number 5396
_diffrn_reflns_theta_full 27.48
_diffrn_reflns_theta_max 27.48
_diffrn_reflns_theta_min 3.02
_exptl_absorpt_coefficient_mu 7.224
_exptl_absorpt_correction_T_max 0.5320
_exptl_absorpt_correction_T_min 0.2369
_exptl_absorpt_correction_type multi-scan
_exptl_absorpt_process_details SADABS
_exptl_crystal_colour White
_exptl_crystal_density_diffrn 3.105
_exptl_crystal_density_method 'not measured'
_exptl_crystal_description Prism
_exptl_crystal_F_000 608
_exptl_crystal_size_max 0.28
_exptl_crystal_size_mid 0.15
_exptl_crystal_size_min 0.10
_refine_diff_density_max 0.767
_refine_diff_density_min -1.972
_refine_diff_density_rms 0.212
_refine_ls_extinction_method none
_refine_ls_goodness_of_fit_ref 1.000
_refine_ls_hydrogen_treatment constr
_refine_ls_matrix_type full
_refine_ls_number_parameters 82
_refine_ls_number_reflns 1645
_refine_ls_number_restraints 0
_refine_ls_restrained_S_all 1.000
_refine_ls_R_factor_all 0.0384
_refine_ls_R_factor_gt 0.0331
_refine_ls_shift/su_max 0.001
_refine_ls_shift/su_mean 0.000
_refine_ls_structure_factor_coef Fsqd
_refine_ls_weighting_details 'calc w=1/[\s^2^(Fo^2^)+(0.0585P)^2^+0.9179P] where P=(Fo^2^+2Fc^2^)/3'
_refine_ls_weighting_scheme calc
_refine_ls_wR_factor_gt 0.0887
_refine_ls_wR_factor_ref 0.0930
_reflns_number_gt 1445
_reflns_number_total 1645
_reflns_threshold_expression >2sigma(I)
_cod_data_source_file cg060359ksi20060615_030415.cif
_cod_data_source_block 5
_cod_depositor_comments
;
The following automatic conversions were performed:

'_symmetry_cell_setting' value 'Monoclinic' changed to 'monoclinic'
according to
/usr/data/users/saulius/automatic-downloads/retrospective/ACS/lib/dictionaries/cif_core.dic
dictionary named 'cif_core.dic' version 2.4.2 from
2011-04-26.

'_exptl_absorpt_correction_type' value 'Multi-scan'
changed to 'multi-scan' according to
/usr/data/users/saulius/automatic-downloads/retrospective/ACS/lib/dictionaries/cif_core.dic
dictionary named 'cif_core.dic' version 2.4.2 from 2011-04-26.

Automatic conversion script
Id: cif_fix_values 2281 2013-09-26 08:29:07Z andrius 
;
_cod_original_sg_symbol_Hall -P2ybc
_cod_original_sg_symbol_H-M P2(1)/c
_cod_database_code 4511507

loop_
_symmetry_equiv_pos_as_xyz
'x, y, z'
'-x, y+1/2, -z+1/2'
'-x, -y, -z'
'x, -y-1/2, z-1/2'

loop_
_atom_site_label
_atom_site_type_symbol
_atom_site_fract_x
_atom_site_fract_y
_atom_site_fract_z
_atom_site_U_iso_or_equiv
_atom_site_adp_type
_atom_site_occupancy
_atom_site_symmetry_multiplicity
_atom_site_calc_flag
_atom_site_refinement_flags
Cd3 Cd 0.29158(5) 0.07808(3) 0.85475(3) 0.02267(14) Uani 1 1 d .
I1 I -0.10844(5) 0.06732(4) 0.76774(4) 0.04685(17) Uani 1 1 d .
C1 C 0.3161(7) 0.2559(5) 1.1054(4) 0.0260(10) Uani 1 1 d .
N4 N 0.4005(6) 0.1611(4) 1.0563(4) 0.0261(8) Uani 1 1 d .
N3 N 0.4635(6) -0.0992(4) 0.8360(4) 0.0246(8) Uani 1 1 d .
N2 N 0.1751(7) 0.3439(4) 1.0337(4) 0.0420(12) Uani 1 1 d .
H2A H 0.1351 0.3396 0.9494 0.050 Uiso 1 1 calc R
H2B H 0.1266 0.4035 1.0730 0.050 Uiso 1 1 calc R
N1 N 0.3852(5) 0.2370(4) 0.7375(4) 0.0231(8) Uani 1 1 d .
N5 N 0.6260(7) 0.3685(5) 0.8949(4) 0.0400(11) Uani 1 1 d .
H5A H 0.7091 0.4339 0.9104 0.048 Uiso 1 1 calc R
H5B H 0.6094 0.3232 0.9588 0.048 Uiso 1 1 calc R
C2 C 0.5216(6) 0.3369(4) 0.7700(4) 0.0235(9) Uani 1 1 d .

loop_
_atom_site_aniso_label
_atom_site_aniso_U_11
_atom_site_aniso_U_22
_atom_site_aniso_U_33
_atom_site_aniso_U_23
_atom_site_aniso_U_13
_atom_site_aniso_U_12
Cd3 0.0283(2) 0.0199(2) 0.0194(2) 0.00000(11) 0.00707(15) 0.00125(12)
I1 0.0280(2) 0.0584(3) 0.0514(3) -0.00789(18) 0.00841(19) -0.00638(15)
C1 0.034(2) 0.024(2) 0.018(2) -0.0034(18) 0.0047(19) -0.0014(18)
N4 0.037(2) 0.0193(19) 0.0214(18) 0.0000(15) 0.0083(16) 0.0037(16)
N3 0.030(2) 0.0202(19) 0.0230(19) -0.0011(15) 0.0074(17) 0.0020(15)
N2 0.064(3) 0.029(2) 0.022(2) 0.0005(17) -0.003(2) 0.021(2)
N1 0.0303(19) 0.0201(19) 0.0178(18) 0.0006(14) 0.0059(15) -0.0043(15)
N5 0.054(3) 0.040(3) 0.020(2) 0.0020(19) 0.0044(19) -0.018(2)
C2 0.028(2) 0.020(2) 0.021(2) 0.0015(17) 0.0059(18) -0.0023(17)

loop_
_atom_type_symbol
_atom_type_description
_atom_type_scat_dispersion_real
_atom_type_scat_dispersion_imag
_atom_type_scat_source
C C 0.0033 0.0016 'International Tables Vol C Tables 4.2.6.8 and 6.1.1.4'
H H 0.0000 0.0000 'International Tables Vol C Tables 4.2.6.8 and 6.1.1.4'
N N 0.0061 0.0033 'International Tables Vol C Tables 4.2.6.8 and 6.1.1.4'
Cd Cd -0.8075 1.2024 'International Tables Vol C Tables 4.2.6.8 and 6.1.1.4'
I I -0.4742 1.8119 'International Tables Vol C Tables 4.2.6.8 and 6.1.1.4'

loop_
_geom_angle_atom_site_label_1
_geom_angle_atom_site_label_2
_geom_angle_atom_site_label_3
_geom_angle
_geom_angle_site_symmetry_1
_geom_angle_site_symmetry_3
N3 Cd3 N4 110.82(14) . .
N3 Cd3 N1 104.09(14) . .
N4 Cd3 N1 102.08(14) . .
N3 Cd3 I1 119.56(11) . .
N4 Cd3 I1 111.09(10) . .
N1 Cd3 I1 107.40(10) . .
N4 C1 N1 113.4(4) . 4_566
N4 C1 N2 125.4(4) . .
N1 C1 N2 121.1(4) 4_566 .
C1 N4 N3 105.7(4) . 3_657
C1 N4 Cd3 126.5(3) . .
N3 N4 Cd3 125.7(3) 3_657 .
C2 N3 N4 106.0(4) 2_646 3_657
C2 N3 Cd3 131.0(3) 2_646 .
N4 N3 Cd3 122.7(3) 3_657 .
C1 N2 H2A 120.0 . .
C1 N2 H2B 120.0 . .
H2A N2 H2B 120.0 . .
C1 N1 C2 103.1(4) 4_565 .
C1 N1 Cd3 123.4(3) 4_565 .
C2 N1 Cd3 133.3(3) . .
C2 N5 H5A 120.0 . .
C2 N5 H5B 120.0 . .
H5A N5 H5B 120.0 . .
N3 C2 N1 111.8(4) 2_656 .
N3 C2 N5 124.7(4) 2_656 .
N1 C2 N5 123.5(4) . .

loop_
_geom_bond_atom_site_label_1
_geom_bond_atom_site_label_2
_geom_bond_distance
_geom_bond_site_symmetry_2
Cd3 N3 2.193(4) .
Cd3 N4 2.216(4) .
Cd3 N1 2.249(4) .
Cd3 I1 2.7046(7) .
C1 N4 1.314(6) .
C1 N1 1.349(6) 4_566
C1 N2 1.372(6) .
N4 N3 1.396(5) 3_657
N3 C2 1.336(6) 2_646
N3 N4 1.396(5) 3_657
N2 H2A 0.8600 .
N2 H2B 0.8600 .
N1 C1 1.349(6) 4_565
N1 C2 1.356(5) .
N5 C2 1.350(6) .
N5 H5A 0.8600 .
N5 H5B 0.8600 .
C2 N3 1.336(6) 2_656

loop_
_geom_hbond_atom_site_label_D
_geom_hbond_atom_site_label_H
_geom_hbond_atom_site_label_A
_geom_hbond_distance_DH
_geom_hbond_distance_HA
_geom_hbond_distance_DA
_geom_hbond_angle_DHA
_geom_hbond_site_symmetry_A
N2 H2A I1 0.86 3.21 3.830(4) 130.7 2_556
N2 H2B I1 0.86 3.07 3.786(5) 141.9 4_566
N5 H5A N2 0.86 2.37 3.179(7) 156.7 3_667
N5 H5B N4 0.86 2.62 3.403(6) 151.4 .

loop_
_geom_torsion_atom_site_label_1
_geom_torsion_atom_site_label_2
_geom_torsion_atom_site_label_3
_geom_torsion_atom_site_label_4
_geom_torsion
_geom_torsion_site_symmetry_1
_geom_torsion_site_symmetry_4
N1 C1 N4 N3 0.3(5) 4_566 3_657
N2 C1 N4 N3 178.5(5) . 3_657
N1 C1 N4 Cd3 164.2(3) 4_566 .
N2 C1 N4 Cd3 -17.5(7) . .
N3 Cd3 N4 C1 -170.9(4) . .
N1 Cd3 N4 C1 78.8(4) . .
I1 Cd3 N4 C1 -35.4(4) . .
N3 Cd3 N4 N3 -10.0(4) . 3_657
N1 Cd3 N4 N3 -120.4(4) . 3_657
I1 Cd3 N4 N3 125.4(3) . 3_657
N4 Cd3 N3 C2 -164.2(4) . 2_646
N1 Cd3 N3 C2 -55.2(4) . 2_646
I1 Cd3 N3 C2 64.6(4) . 2_646
N4 Cd3 N3 N4 9.7(4) . 3_657
N1 Cd3 N3 N4 118.7(3) . 3_657
I1 Cd3 N3 N4 -121.5(3) . 3_657
N3 Cd3 N1 C1 78.7(4) . 4_565
N4 Cd3 N1 C1 -165.9(3) . 4_565
I1 Cd3 N1 C1 -49.0(4) . 4_565
N3 Cd3 N1 C2 -95.9(4) . .
N4 Cd3 N1 C2 19.5(4) . .
I1 Cd3 N1 C2 136.4(4) . .
C1 N1 C2 N3 -0.5(5) 4_565 2_656
Cd3 N1 C2 N3 174.9(3) . 2_656
C1 N1 C2 N5 178.3(5) 4_565 .
Cd3 N1 C2 N5 -6.3(7) . .
